data_7120906
loop_
_publ_author_name
'Kulmaczewski, Rafal'
'Trzop, Elzbieta'
'Kershaw Cook, Laurence J.'
'Collet, Eric'
'CHASTANET, Guillaume'
'Halcrow, Malcolm'

_publ_section_title
;
 Role of Symmetry Breaking in the Structural Trapping of Light-Induced
 Excited Spin States
;
_journal_name_full 'Chemical Communications'
_journal_paper_doi 10.1039/C7CC07990G
_journal_year 2017
_chemical_formula_moiety 'C28 H30 Fe N10 S2, 2(Cl O4), 0.7(C3 H6 O)'
_chemical_formula_sum 'C30.1 H34.2 Cl2 Fe N10 O8.7 S2'
_chemical_formula_weight 866.14
_chemical_name_systematic 'Bis[4-(isopropylsulfanyl)-2,6-di(pyrazol-1-yl)pyridine]iron(II)diperchlorate acetone solvate'
_space_group_IT_number 14
_symmetry_cell_setting monoclinic
_symmetry_space_group_name_Hall '-P 2ybc'
_symmetry_space_group_name_H-M 'P 1 21/c 1'
_atom_sites_solution_hydrogens geom
_atom_sites_solution_primary direct
_atom_sites_solution_secondary difmap
_audit_creation_method SHELXL-97
_audit_update_record
;
2015-09-30 deposited with the CCDC.
2017-11-20 downloaded from the CCDC.
;
_cell_angle_alpha 90.00
_cell_angle_beta 101.4190(10)
_cell_angle_gamma 90.00
_cell_formula_units_Z 4
_cell_length_a 20.4826(3)
_cell_length_b 11.8109(2)
_cell_length_c 16.2096(2)
_cell_measurement_reflns_used 7932
_cell_measurement_temperature 150(2)
_cell_measurement_theta_max 73.72
_cell_measurement_theta_min 4.39
_cell_volume 3843.77(10)
_computing_cell_refinement 'CrysAlisPro, Agilent Technologies'
_computing_data_collection 'CrysAlisPro, Agilent Technologies'
_computing_data_reduction 'CrysAlisPro, Agilent Technologies'
_computing_molecular_graphics 'XSEED (Barbour, 2001)'
_computing_publication_material 'local program'
_computing_structure_refinement 'SHELXL-97 (Sheldrick, 1997)'
_computing_structure_solution 'SHELXS-97 (Sheldrick, 1990)'
_diffrn_ambient_temperature 150(2)
_diffrn_detector_area_resol_mean 5.3095
_diffrn_measured_fraction_theta_full 0.989
_diffrn_measured_fraction_theta_max 0.977
_diffrn_measurement_device_type 'SuperNova, Dual, Cu at zero, Atlas'
_diffrn_measurement_method '\w scans'
_diffrn_radiation_monochromator mirror
_diffrn_radiation_source 'SuperNova (Cu) X-ray Source'
_diffrn_radiation_type CuK\a
_diffrn_radiation_wavelength 1.54184
_diffrn_reflns_av_R_equivalents 0.0375
_diffrn_reflns_av_sigmaI/netI 0.0423
_diffrn_reflns_limit_h_max 25
_diffrn_reflns_limit_h_min -20
_diffrn_reflns_limit_k_max 14
_diffrn_reflns_limit_k_min -11
_diffrn_reflns_limit_l_max 20
_diffrn_reflns_limit_l_min -17
_diffrn_reflns_number 16056
_diffrn_reflns_theta_full 72.00
_diffrn_reflns_theta_max 73.81
_diffrn_reflns_theta_min 4.34
_diffrn_standards_decay_% 0
_diffrn_standards_interval_count 0
_diffrn_standards_interval_time 0
_diffrn_standards_number 0
_exptl_absorpt_coefficient_mu 5.986
_exptl_absorpt_correction_T_max 1.000
_exptl_absorpt_correction_T_min 0.538
_exptl_absorpt_correction_type multi-scan
_exptl_absorpt_process_details
; 
CrysAlisPro, Agilent Technologies,
Version 1.171.36.24 (release 03-12-2012 CrysAlis171 .NET)
Empirical absorption correction using spherical harmonics,
 implemented in SCALE3 ABSPACK scaling algorithm.
;
_exptl_crystal_colour yellow
_exptl_crystal_density_diffrn 1.497
_exptl_crystal_density_method 'not measured'
_exptl_crystal_description plate
_exptl_crystal_F_000 1786
_exptl_crystal_preparation 'Magnetic properties'
_exptl_crystal_recrystallization_method 'Re-crystallisation from solvent: Acetone-diethyl ether'
_exptl_crystal_size_max 0.21
_exptl_crystal_size_mid 0.17
_exptl_crystal_size_min 0.05
_refine_diff_density_max 1.218
_refine_diff_density_min -0.820
_refine_diff_density_rms 0.088
_refine_ls_extinction_method none
_refine_ls_goodness_of_fit_ref 1.042
_refine_ls_hydrogen_treatment constr
_refine_ls_matrix_type full
_refine_ls_number_parameters 539
_refine_ls_number_reflns 7596
_refine_ls_number_restraints 65
_refine_ls_restrained_S_all 1.052
_refine_ls_R_factor_all 0.0655
_refine_ls_R_factor_gt 0.0589
_refine_ls_shift/su_max 0.000
_refine_ls_shift/su_mean 0.000
_refine_ls_structure_factor_coef Fsqd
_refine_ls_weighting_details 'calc w=1/[\s^2^(Fo^2^)+(0.0967P)^2^+3.9305P] where P=(Fo^2^+2Fc^2^)/3'
_refine_ls_weighting_scheme calc
_refine_ls_wR_factor_gt 0.1595
_refine_ls_wR_factor_ref 0.1670
_reflns_number_gt 6695
_reflns_number_total 7596
_reflns_threshold_expression >2sigma(I)
_cod_data_source_file c7cc07990g1.cif
_cod_data_source_block 164aclt
_cod_original_sg_symbol_H-M 'P 21/c'
_cod_original_formula_sum 'C30.10 H34.20 Cl2 Fe N10 O8.70 S2'
_cod_database_code 7120906

loop_
_symmetry_equiv_pos_as_xyz
'x, y, z'
'-x, y+1/2, -z+1/2'
'-x, -y, -z'
'x, -y-1/2, z-1/2'

loop_
_atom_site_label
_atom_site_type_symbol
_atom_site_fract_x
_atom_site_fract_y
_atom_site_fract_z
_atom_site_U_iso_or_equiv
_atom_site_adp_type
_atom_site_occupancy
_atom_site_symmetry_multiplicity
_atom_site_calc_flag
_atom_site_refinement_flags
_atom_site_disorder_assembly
_atom_site_disorder_group
Fe1 Fe 0.22311(2) 0.60118(4) 0.05618(3) 0.02404(15) Uani 1 1 d . B .
N2 N 0.11798(12) 0.6265(2) 0.03419(15) 0.0228(5) Uani 1 1 d . . .
C3 C 0.08884(14) 0.7023(2) -0.02209(17) 0.0221(5) Uani 1 1 d . . .
C4 C 0.02290(14) 0.7350(3) -0.03192(19) 0.0258(6) Uani 1 1 d . . .
H4 H 0.0038 0.7891 -0.0731 0.031 Uiso 1 1 calc R . .
C5 C -0.01428(14) 0.6844(3) 0.02165(19) 0.0266(6) Uani 1 1 d . . .
C6 C 0.01533(16) 0.6040(3) 0.0810(2) 0.0293(6) Uani 1 1 d . . .
H6 H -0.0092 0.5684 0.1178 0.035 Uiso 1 1 calc R . .
C7 C 0.08110(15) 0.5789(3) 0.08403(18) 0.0242(6) Uani 1 1 d . . .
N8 N 0.13285(12) 0.7465(2) -0.07058(15) 0.0237(5) Uani 1 1 d . . .
N9 N 0.19799(13) 0.7141(3) -0.05122(18) 0.0343(6) Uani 1 1 d . . .
C10 C 0.22685(18) 0.7678(4) -0.1054(3) 0.0516(11) Uani 1 1 d . . .
H10 H 0.2730 0.7631 -0.1064 0.062 Uiso 1 1 calc R . .
C11 C 0.18097(19) 0.8329(4) -0.1615(3) 0.0488(10) Uani 1 1 d . . .
H11 H 0.1895 0.8779 -0.2067 0.059 Uiso 1 1 calc R . .
C12 C 0.12150(17) 0.8179(3) -0.1375(2) 0.0326(7) Uani 1 1 d . . .
H12 H 0.0801 0.8510 -0.1627 0.039 Uiso 1 1 calc R . .
N13 N 0.11695(13) 0.5004(2) 0.14103(17) 0.0287(5) Uani 1 1 d . . .
N14 N 0.18399(13) 0.4895(2) 0.14442(17) 0.0303(6) Uani 1 1 d . . .
C15 C 0.2026(2) 0.4067(3) 0.1990(2) 0.0433(9) Uani 1 1 d . . .
H15 H 0.2471 0.3800 0.2147 0.052 Uiso 1 1 calc R . .
C16 C 0.1488(2) 0.3631(4) 0.2308(3) 0.0494(10) Uani 1 1 d . . .
H16 H 0.1497 0.3032 0.2702 0.059 Uiso 1 1 calc R . .
C17 C 0.09481(19) 0.4253(3) 0.1929(2) 0.0375(7) Uani 1 1 d . . .
H17 H 0.0504 0.4175 0.2011 0.045 Uiso 1 1 calc R . .
S18 S -0.09879(4) 0.70890(7) 0.01916(6) 0.0357(2) Uani 1 1 d . . .
C19 C -0.11793(15) 0.8418(3) -0.0382(2) 0.0330(7) Uani 1 1 d . . .
H19 H -0.1012 0.8385 -0.0921 0.040 Uiso 1 1 calc R . .
C20 C -0.0863(2) 0.9406(3) 0.0140(3) 0.0452(9) Uani 1 1 d . . .
H20A H -0.0956 1.0107 -0.0186 0.068 Uiso 1 1 calc R . .
H20B H -0.0380 0.9290 0.0293 0.068 Uiso 1 1 calc R . .
H20C H -0.1047 0.9464 0.0652 0.068 Uiso 1 1 calc R . .
C21 C -0.19359(18) 0.8496(4) -0.0573(3) 0.0519(10) Uani 1 1 d . . .
H21A H -0.2098 0.8543 -0.0044 0.078 Uiso 1 1 calc R . .
H21B H -0.2123 0.7821 -0.0885 0.078 Uiso 1 1 calc R . .
H21C H -0.2074 0.9173 -0.0912 0.078 Uiso 1 1 calc R . .
N22 N 0.32671(12) 0.5893(2) 0.10638(16) 0.0256(5) Uani 1 1 d . B .
C23 C 0.36438(15) 0.5116(3) 0.0781(2) 0.0286(6) Uani 1 1 d . . .
C24 C 0.43141(17) 0.4994(3) 0.1082(2) 0.0381(8) Uani 1 1 d . B .
H24 H 0.4567 0.4434 0.0864 0.046 Uiso 1 1 calc R . .
C25 C 0.46107(17) 0.5730(4) 0.1727(2) 0.0436(9) Uani 1 1 d D . .
C26 C 0.42294(16) 0.6546(4) 0.2030(2) 0.0389(8) Uani 1 1 d . B .
H26 H 0.4420 0.7048 0.2470 0.047 Uiso 1 1 calc R . .
C27 C 0.35637(15) 0.6592(3) 0.16646(19) 0.0280(6) Uani 1 1 d . . .
N28 N 0.32763(13) 0.4467(2) 0.01137(17) 0.0293(5) Uani 1 1 d . . .
N29 N 0.26190(12) 0.4715(2) -0.01641(16) 0.0278(5) Uani 1 1 d . . .
C30 C 0.24220(18) 0.4073(3) -0.0833(2) 0.0345(7) Uani 1 1 d . . .
H30 H 0.1983 0.4065 -0.1160 0.041 Uiso 1 1 calc R . .
C31 C 0.2945(2) 0.3408(4) -0.0996(3) 0.0454(9) Uani 1 1 d . . .
H31 H 0.2932 0.2875 -0.1438 0.055 Uiso 1 1 calc R . .
C32 C 0.34820(19) 0.3688(4) -0.0384(3) 0.0430(8) Uani 1 1 d . . .
H32 H 0.3919 0.3388 -0.0321 0.052 Uiso 1 1 calc R . .
N33 N 0.31221(13) 0.7410(2) 0.18744(17) 0.0323(6) Uani 1 1 d . B .
N34 N 0.24746(13) 0.7388(2) 0.14627(17) 0.0293(5) Uani 1 1 d . . .
C35 C 0.21974(18) 0.8283(3) 0.1749(2) 0.0382(8) Uani 1 1 d . B .
H35 H 0.1743 0.8490 0.1575 0.046 Uiso 1 1 calc R . .
C36 C 0.2656(2) 0.8881(4) 0.2334(3) 0.0505(10) Uani 1 1 d . . .
H36 H 0.2578 0.9548 0.2628 0.061 Uiso 1 1 calc R B .
C37 C 0.3241(2) 0.8309(4) 0.2397(3) 0.0490(10) Uani 1 1 d . B .
H37 H 0.3655 0.8507 0.2745 0.059 Uiso 1 1 calc R . .
S38A S 0.54829(5) 0.56565(17) 0.20669(9) 0.0389(3) Uani 0.67 1 d PD A .
C39A C 0.5699(6) 0.6976(11) 0.2680(8) 0.049(4) Uiso 0.34 1 d PD A 1
H39A H 0.5402 0.7067 0.3096 0.058 Uiso 0.34 1 calc PR A 1
C40A C 0.5650(6) 0.8040(10) 0.2109(7) 0.049(3) Uiso 0.34 1 d PD A 1
H40A H 0.5184 0.8168 0.1839 0.074 Uiso 0.34 1 calc PR A 1
H40B H 0.5917 0.7923 0.1676 0.074 Uiso 0.34 1 calc PR A 1
H40C H 0.5820 0.8701 0.2451 0.074 Uiso 0.34 1 calc PR A 1
C41A C 0.6420(5) 0.6889(10) 0.3141(7) 0.039(2) Uiso 0.34 1 d PD A 1
H41A H 0.6474 0.6222 0.3507 0.059 Uiso 0.34 1 calc PR A 1
H41B H 0.6541 0.7571 0.3481 0.059 Uiso 0.34 1 calc PR A 1
H41C H 0.6711 0.6819 0.2730 0.059 Uiso 0.34 1 calc PR A 1
C39B C 0.5677(6) 0.6367(13) 0.3049(7) 0.039(4) Uiso 0.33 1 d PD A 2
H39B H 0.5494 0.7154 0.3009 0.047 Uiso 0.33 1 calc PR A 2
C40B C 0.5392(6) 0.5634(11) 0.3722(8) 0.051(3) Uiso 0.33 1 d PD A 2
H40D H 0.4904 0.5665 0.3595 0.076 Uiso 0.33 1 calc PR A 2
H40E H 0.5558 0.5939 0.4287 0.076 Uiso 0.33 1 calc PR A 2
H40F H 0.5538 0.4847 0.3698 0.076 Uiso 0.33 1 calc PR A 2
C41B C 0.6416(5) 0.6364(11) 0.3326(7) 0.040(2) Uiso 0.33 1 d PD A 2
H41D H 0.6560 0.5634 0.3587 0.060 Uiso 0.33 1 calc PR A 2
H41E H 0.6549 0.6973 0.3735 0.060 Uiso 0.33 1 calc PR A 2
H41F H 0.6623 0.6483 0.2838 0.060 Uiso 0.33 1 calc PR A 2
S38C S 0.5396(2) 0.5126(4) 0.2213(3) 0.0536(10) Uiso 0.33 1 d PD B 3
C39C C 0.5639(6) 0.6086(11) 0.3122(7) 0.034(3) Uiso 0.33 1 d PD B 3
H39C H 0.5267 0.6143 0.3438 0.041 Uiso 0.33 1 calc PR B 3
C40C C 0.5773(10) 0.7260(14) 0.2770(12) 0.063(5) Uiso 0.33 1 d PD B 3
H40G H 0.5353 0.7579 0.2460 0.095 Uiso 0.33 1 calc PR B 3
H40H H 0.6087 0.7181 0.2390 0.095 Uiso 0.33 1 calc PR B 3
H40I H 0.5962 0.7765 0.3235 0.095 Uiso 0.33 1 calc PR B 3
C41C C 0.6227(9) 0.5585(16) 0.3667(12) 0.087(5) Uiso 0.33 1 d PD B 3
H41G H 0.6135 0.4792 0.3781 0.131 Uiso 0.33 1 calc PR B 3
H41H H 0.6330 0.6005 0.4198 0.131 Uiso 0.33 1 calc PR B 3
H41I H 0.6607 0.5625 0.3384 0.131 Uiso 0.33 1 calc PR B 3
Cl42A Cl 0.43407(16) 0.7588(3) 0.4576(2) 0.0429(10) Uiso 0.50 1 d PD C 1
O43A O 0.5028(5) 0.7718(10) 0.4769(8) 0.116(4) Uiso 0.50 1 d PD C 1
O44A O 0.4090(5) 0.8742(6) 0.4297(5) 0.070(2) Uiso 0.50 1 d PD C 1
O45A O 0.4048(4) 0.7235(8) 0.5240(5) 0.056(2) Uiso 0.50 1 d PD C 1
O46A O 0.4136(5) 0.6848(7) 0.3890(5) 0.073(2) Uiso 0.50 1 d PD C 1
Cl42B Cl 0.4307(2) 0.7770(4) 0.4627(3) 0.0350(14) Uiso 0.30 1 d PD D 2
O43B O 0.4931(4) 0.8175(7) 0.5105(5) 0.0394(18) Uiso 0.30 1 d PD D 2
O44B O 0.3800(5) 0.8522(9) 0.4388(6) 0.039(3) Uiso 0.30 1 d PD D 2
O45B O 0.4094(8) 0.6957(13) 0.5211(9) 0.073(6) Uiso 0.30 1 d PD D 2
O46B O 0.4478(6) 0.7067(9) 0.3957(6) 0.055(2) Uiso 0.30 1 d PD D 2
Cl42C Cl 0.4200(2) 0.7835(4) 0.4268(3) 0.0294(8) Uiso 0.20 1 d PD E 3
O43C O 0.4693(6) 0.8102(11) 0.3798(8) 0.047(3) Uiso 0.20 1 d PD E 3
O44C O 0.4488(8) 0.7537(14) 0.5122(8) 0.067(4) Uiso 0.20 1 d PD E 3
O45C O 0.3845(6) 0.6895(8) 0.3839(6) 0.028(2) Uiso 0.20 1 d PD E 3
O46C O 0.3780(6) 0.8790(10) 0.4259(8) 0.022(3) Uiso 0.20 1 d PD E 3
Cl47 Cl 0.07576(4) 0.99764(8) 0.23168(5) 0.0384(2) Uani 1 1 d . . .
O48 O 0.13922(14) 1.0485(3) 0.2323(2) 0.0540(7) Uani 1 1 d . . .
O49 O 0.02435(16) 1.0808(3) 0.2105(2) 0.0671(10) Uani 1 1 d . . .
O50 O 0.07424(16) 0.9536(3) 0.31325(18) 0.0554(8) Uani 1 1 d . . .
O51 O 0.06542(16) 0.9079(3) 0.1713(2) 0.0681(10) Uani 1 1 d . . .
O52A O 0.6967(8) 0.5606(17) 0.6081(11) 0.047(4) Uiso 0.15 1 d PD F 1
C53A C 0.6364(11) 0.558(6) 0.5999(16) 0.098(18) Uiso 0.15 1 d PD F 1
C54A C 0.6071(13) 0.596(3) 0.6752(13) 0.050(7) Uiso 0.15 1 d PD F 1
H54A H 0.6424 0.5982 0.7258 0.075 Uiso 0.15 1 calc PR F 1
H54B H 0.5723 0.5432 0.6836 0.075 Uiso 0.15 1 calc PR F 1
H54C H 0.5879 0.6722 0.6644 0.075 Uiso 0.15 1 calc PR F 1
C55A C 0.5941(8) 0.5470(16) 0.5137(9) 0.022(4) Uiso 0.15 1 d PD F 1
H55A H 0.6215 0.5206 0.4745 0.034 Uiso 0.15 1 calc PR F 1
H55B H 0.5746 0.6207 0.4951 0.034 Uiso 0.15 1 calc PR F 1
H55C H 0.5583 0.4923 0.5152 0.034 Uiso 0.15 1 calc PR F 1
O52B O 0.6595(9) 0.5505(17) 0.7003(9) 0.091(5) Uiso 0.25 1 d PD G 2
C53B C 0.6338(8) 0.549(2) 0.6262(11) 0.058(5) Uiso 0.25 1 d PD G 2
C54B C 0.6692(6) 0.5297(12) 0.5537(8) 0.032(3) Uiso 0.25 1 d PD G 2
H54D H 0.7164 0.5142 0.5758 0.048 Uiso 0.25 1 calc PR G 2
H54E H 0.6650 0.5974 0.5180 0.048 Uiso 0.25 1 calc PR G 2
H54F H 0.6490 0.4649 0.5203 0.048 Uiso 0.25 1 calc PR G 2
C55B C 0.5594(7) 0.575(2) 0.5999(13) 0.067(5) Uiso 0.25 1 d PD G 2
H55D H 0.5405 0.5869 0.6502 0.100 Uiso 0.25 1 calc PR G 2
H55E H 0.5369 0.5103 0.5679 0.100 Uiso 0.25 1 calc PR G 2
H55F H 0.5530 0.6427 0.5647 0.100 Uiso 0.25 1 calc PR G 2
O52C O 0.6454(7) 0.6150(12) 0.7299(8) 0.079(4) Uiso 0.30 1 d PD H 3
C53C C 0.6239(8) 0.5802(18) 0.6558(11) 0.066(5) Uiso 0.30 1 d PD H 3
C54C C 0.6686(11) 0.538(2) 0.6026(13) 0.083(6) Uiso 0.30 1 d PD H 3
H54G H 0.7148 0.5432 0.6332 0.125 Uiso 0.30 1 calc PR H 3
H54H H 0.6631 0.5836 0.5512 0.125 Uiso 0.30 1 calc PR H 3
H54I H 0.6578 0.4588 0.5877 0.125 Uiso 0.30 1 calc PR H 3
C55C C 0.5480(8) 0.585(2) 0.6307(14) 0.087(6) Uiso 0.30 1 d PD H 3
H55G H 0.5296 0.6154 0.6774 0.131 Uiso 0.30 1 calc PR H 3
H55H H 0.5306 0.5082 0.6173 0.131 Uiso 0.30 1 calc PR H 3
H55I H 0.5351 0.6334 0.5811 0.131 Uiso 0.30 1 calc PR H 3

loop_
_atom_site_aniso_label
_atom_site_aniso_U_11
_atom_site_aniso_U_22
_atom_site_aniso_U_33
_atom_site_aniso_U_23
_atom_site_aniso_U_13
_atom_site_aniso_U_12
Fe1 0.0137(2) 0.0302(3) 0.0273(3) 0.00084(18) 0.00192(17) 0.00612(16)
N2 0.0160(11) 0.0260(12) 0.0260(11) 0.0010(10) 0.0030(9) 0.0029(9)
C3 0.0190(13) 0.0235(13) 0.0233(13) -0.0009(10) 0.0030(10) 0.0020(10)
C4 0.0209(14) 0.0261(14) 0.0287(14) 0.0018(11) 0.0012(11) 0.0036(11)
C5 0.0164(13) 0.0295(15) 0.0329(15) 0.0009(12) 0.0022(11) 0.0006(11)
C6 0.0214(14) 0.0322(16) 0.0350(16) 0.0039(12) 0.0071(12) 0.0006(11)
C7 0.0211(14) 0.0250(14) 0.0262(13) 0.0010(11) 0.0036(11) 0.0028(11)
N8 0.0157(11) 0.0292(13) 0.0261(12) 0.0026(10) 0.0041(9) 0.0060(9)
N9 0.0189(12) 0.0488(17) 0.0368(14) 0.0153(12) 0.0096(10) 0.0135(11)
C10 0.0259(17) 0.077(3) 0.058(2) 0.032(2) 0.0220(16) 0.0189(18)
C11 0.0381(19) 0.067(3) 0.047(2) 0.0294(19) 0.0215(16) 0.0187(18)
C12 0.0299(16) 0.0377(17) 0.0305(15) 0.0087(13) 0.0064(12) 0.0115(13)
N13 0.0250(12) 0.0299(13) 0.0314(13) 0.0069(10) 0.0059(10) 0.0060(10)
N14 0.0245(13) 0.0354(14) 0.0311(13) 0.0044(11) 0.0056(10) 0.0085(11)
C15 0.041(2) 0.048(2) 0.0413(19) 0.0147(16) 0.0078(16) 0.0178(16)
C16 0.051(2) 0.051(2) 0.049(2) 0.0246(19) 0.0150(18) 0.0153(19)
C17 0.0368(18) 0.0364(17) 0.0414(18) 0.0101(15) 0.0129(15) 0.0045(14)
S18 0.0159(3) 0.0403(5) 0.0519(5) 0.0091(4) 0.0091(3) 0.0024(3)
C19 0.0189(14) 0.0416(18) 0.0384(16) 0.0061(14) 0.0051(12) 0.0072(13)
C20 0.0376(19) 0.042(2) 0.056(2) -0.0026(17) 0.0085(17) 0.0011(16)
C21 0.0217(17) 0.059(3) 0.072(3) 0.007(2) 0.0027(17) 0.0098(16)
N22 0.0164(11) 0.0339(14) 0.0252(12) 0.0004(10) 0.0011(9) 0.0065(9)
C23 0.0220(14) 0.0346(16) 0.0291(14) 0.0023(12) 0.0048(11) 0.0086(12)
C24 0.0260(16) 0.055(2) 0.0328(16) 0.0010(15) 0.0052(13) 0.0156(15)
C25 0.0211(16) 0.075(3) 0.0326(17) -0.0025(17) 0.0003(13) 0.0132(16)
C26 0.0220(15) 0.062(2) 0.0306(16) -0.0075(15) 0.0005(12) 0.0032(15)
C27 0.0195(13) 0.0371(16) 0.0266(14) -0.0012(12) 0.0029(11) 0.0038(12)
N28 0.0211(12) 0.0342(14) 0.0335(13) -0.0020(11) 0.0073(10) 0.0064(10)
N29 0.0202(12) 0.0327(13) 0.0307(13) -0.0012(11) 0.0053(10) 0.0052(10)
C30 0.0290(16) 0.0399(19) 0.0350(17) -0.0034(13) 0.0068(13) -0.0055(13)
C31 0.042(2) 0.049(2) 0.047(2) -0.0182(17) 0.0141(16) -0.0004(17)
C32 0.0330(18) 0.047(2) 0.051(2) -0.0110(17) 0.0138(16) 0.0101(16)
N33 0.0229(13) 0.0380(15) 0.0336(14) -0.0061(11) -0.0004(10) 0.0056(11)
N34 0.0205(12) 0.0333(14) 0.0318(13) -0.0037(11) -0.0001(10) 0.0052(10)
C35 0.0318(17) 0.0382(18) 0.0423(18) -0.0052(15) 0.0020(14) 0.0137(14)
C36 0.046(2) 0.047(2) 0.054(2) -0.0210(18) -0.0016(18) 0.0115(17)
C37 0.038(2) 0.052(2) 0.051(2) -0.0223(18) -0.0063(16) 0.0029(17)
S38A 0.0080(5) 0.0660(10) 0.0395(7) -0.0062(7) -0.0030(4) 0.0066(5)
Cl47 0.0244(4) 0.0578(5) 0.0329(4) 0.0085(3) 0.0057(3) 0.0155(3)
O48 0.0303(13) 0.073(2) 0.0571(17) 0.0125(15) 0.0051(12) 0.0044(13)
O49 0.0370(16) 0.084(2) 0.079(2) 0.0334(19) 0.0082(15) 0.0320(16)
O50 0.0617(18) 0.0658(19) 0.0443(15) 0.0196(14) 0.0244(13) 0.0285(15)
O51 0.0422(17) 0.103(3) 0.0565(19) -0.0284(18) 0.0037(14) 0.0055(17)

loop_
_atom_type_symbol
_atom_type_description
_atom_type_scat_dispersion_real
_atom_type_scat_dispersion_imag
_atom_type_scat_source
Cl Cl 0.3639 0.7018 'International Tables Vol C Tables 4.2.6.8 and 6.1.1.4'
C C 0.0181 0.0091 'International Tables Vol C Tables 4.2.6.8 and 6.1.1.4'
Fe Fe -1.1336 3.1974 'International Tables Vol C Tables 4.2.6.8 and 6.1.1.4'
N N 0.0311 0.0180 'International Tables Vol C Tables 4.2.6.8 and 6.1.1.4'
O O 0.0492 0.0322 'International Tables Vol C Tables 4.2.6.8 and 6.1.1.4'
S S 0.3331 0.5567 'International Tables Vol C Tables 4.2.6.8 and 6.1.1.4'
H H 0.0000 0.0000 'International Tables Vol C Tables 4.2.6.8 and 6.1.1.4'

loop_
_geom_angle_atom_site_label_1
_geom_angle_atom_site_label_2
_geom_angle_atom_site_label_3
_geom_angle
N22 Fe1 N2 166.76(10)
N22 Fe1 N9 114.09(10)
N2 Fe1 N9 73.07(10)
N22 Fe1 N29 73.51(10)
N2 Fe1 N29 118.24(10)
N9 Fe1 N29 93.01(11)
N22 Fe1 N34 73.33(10)
N2 Fe1 N34 95.57(10)
N9 Fe1 N34 93.76(11)
N29 Fe1 N34 146.02(10)
N22 Fe1 N14 100.11(10)
N2 Fe1 N14 73.05(10)
N9 Fe1 N14 145.75(10)
N29 Fe1 N14 98.51(10)
N34 Fe1 N14 94.36(11)
C3 N2 C7 117.9(2)
C3 N2 Fe1 120.63(19)
C7 N2 Fe1 120.89(19)
N2 C3 C4 124.1(3)
N2 C3 N8 112.4(2)
C4 C3 N8 123.4(3)
C3 C4 C5 116.7(3)
C3 C4 H4 121.7
C5 C4 H4 121.7
C4 C5 C6 120.1(3)
C4 C5 S18 125.0(2)
C6 C5 S18 114.8(2)
C7 C6 C5 117.4(3)
C7 C6 H6 121.3
C5 C6 H6 121.3
N2 C7 C6 123.9(3)
N2 C7 N13 113.0(3)
C6 C7 N13 123.2(3)
C12 N8 N9 111.3(2)
C12 N8 C3 130.5(2)
N9 N8 C3 118.2(2)
C10 N9 N8 105.1(3)
C10 N9 Fe1 139.9(2)
N8 N9 Fe1 114.98(19)
N9 C10 C11 111.4(3)
N9 C10 H10 124.3
C11 C10 H10 124.3
C12 C11 C10 105.4(3)
C12 C11 H11 127.3
C10 C11 H11 127.3
N8 C12 C11 106.7(3)
N8 C12 H12 126.6
C11 C12 H12 126.6
C17 N13 N14 111.6(3)
C17 N13 C7 129.8(3)
N14 N13 C7 118.5(3)
C15 N14 N13 104.5(3)
C15 N14 Fe1 141.3(2)
N13 N14 Fe1 114.02(19)
N14 C15 C16 112.0(3)
N14 C15 H15 124.0
C16 C15 H15 124.0
C17 C16 C15 105.1(3)
C17 C16 H16 127.4
C15 C16 H16 127.4
N13 C17 C16 106.8(3)
N13 C17 H17 126.6
C16 C17 H17 126.6
C5 S18 C19 105.42(15)
C20 C19 C21 112.0(3)
C20 C19 S18 110.7(3)
C21 C19 S18 105.2(3)
C20 C19 H19 109.6
C21 C19 H19 109.6
S18 C19 H19 109.6
C19 C20 H20A 109.5
C19 C20 H20B 109.5
H20A C20 H20B 109.5
C19 C20 H20C 109.5
H20A C20 H20C 109.5
H20B C20 H20C 109.5
C19 C21 H21A 109.5
C19 C21 H21B 109.5
H21A C21 H21B 109.5
C19 C21 H21C 109.5
H21A C21 H21C 109.5
H21B C21 H21C 109.5
C27 N22 C23 117.8(3)
C27 N22 Fe1 121.2(2)
C23 N22 Fe1 121.0(2)
N22 C23 C24 123.8(3)
N22 C23 N28 112.2(3)
C24 C23 N28 124.0(3)
C23 C24 C25 117.1(3)
C23 C24 H24 121.4
C25 C24 H24 121.4
C26 C25 C24 120.2(3)
C26 C25 S38A 121.9(3)
C24 C25 S38A 117.7(3)
C26 C25 S38C 129.7(3)
C24 C25 S38C 107.4(3)
C27 C26 C25 117.0(3)
C27 C26 H26 121.5
C25 C26 H26 121.5
N22 C27 C26 124.1(3)
N22 C27 N33 112.4(3)
C26 C27 N33 123.5(3)
C32 N28 N29 110.8(3)
C32 N28 C23 130.3(3)
N29 N28 C23 118.5(2)
C30 N29 N28 105.6(3)
C30 N29 Fe1 139.8(2)
N28 N29 Fe1 114.53(19)
N29 C30 C31 111.0(3)
N29 C30 H30 124.5
C31 C30 H30 124.5
C32 C31 C30 105.3(3)
C32 C31 H31 127.4
C30 C31 H31 127.4
N28 C32 C31 107.3(3)
N28 C32 H32 126.3
C31 C32 H32 126.3
C37 N33 N34 111.1(3)
C37 N33 C27 130.2(3)
N34 N33 C27 118.6(3)
C35 N34 N33 104.9(3)
C35 N34 Fe1 140.6(2)
N33 N34 Fe1 114.48(19)
N34 C35 C36 111.5(3)
N34 C35 H35 124.3
C36 C35 H35 124.3
C37 C36 C35 105.4(3)
C37 C36 H36 127.3
C35 C36 H36 127.3
N33 C37 C36 107.2(3)
N33 C37 H37 126.4
C36 C37 H37 126.4
C25 S38A C39B 106.9(4)
C25 S38A C39A 104.2(4)
C41A C39A C40A 106.8(10)
C41A C39A S38A 108.2(9)
C40A C39A S38A 112.4(9)
C41A C39A H39A 109.8
C40A C39A H39A 109.8
S38A C39A H39A 109.8
C39A C40A H40A 109.5
C39A C40A H40B 109.5
H40A C40A H40B 109.5
C39A C40A H40C 109.5
H40A C40A H40C 109.5
H40B C40A H40C 109.5
C39A C41A H41A 109.5
C39A C41A H41B 109.5
H41A C41A H41B 109.5
C39A C41A H41C 109.5
H41A C41A H41C 109.5
H41B C41A H41C 109.5
C41B C39B C40B 106.3(10)
C41B C39B S38A 107.6(8)
C40B C39B S38A 108.1(9)
C41B C39B H39B 111.5
C40B C39B H39B 111.5
S38A C39B H39B 111.5
C39B C40B H40D 109.5
C39B C40B H40E 109.5
H40D C40B H40E 109.5
C39B C40B H40F 109.5
H40D C40B H40F 109.5
H40E C40B H40F 109.5
C39B C41B H41D 109.5
C39B C41B H41E 109.5
H41D C41B H41E 109.5
C39B C41B H41F 109.5
H41D C41B H41F 109.5
H41E C41B H41F 109.5
C25 S38C C39C 100.6(4)
C41C C39C C40C 113.5(12)
C41C C39C S38C 107.0(11)
C40C C39C S38C 107.1(11)
C41C C39C H39C 109.7
C40C C39C H39C 109.7
S38C C39C H39C 109.7
C39C C40C H40G 109.5
C39C C40C H40H 109.5
H40G C40C H40H 109.5
C39C C40C H40I 109.5
H40G C40C H40I 109.5
H40H C40C H40I 109.5
C39C C41C H41G 109.5
C39C C41C H41H 109.5
H41G C41C H41H 109.5
C39C C41C H41I 109.5
H41G C41C H41I 109.5
H41H C41C H41I 109.5
O43A Cl42A O45A 115.5(6)
O43A Cl42A O46A 112.1(7)
O45A Cl42A O46A 108.5(6)
O43A Cl42A O44A 103.8(6)
O45A Cl42A O44A 109.3(6)
O46A Cl42A O44A 107.2(5)
O44B Cl42B O43B 118.9(7)
O44B Cl42B O46B 116.1(7)
O43B Cl42B O46B 105.8(6)
O44B Cl42B O45B 107.5(8)
O43B Cl42B O45B 102.4(8)
O46B Cl42B O45B 104.5(8)
O43C Cl42C O46C 108.2(8)
O43C Cl42C O45C 105.1(7)
O46C Cl42C O45C 111.3(7)
O43C Cl42C O44C 111.9(9)
O46C Cl42C O44C 109.7(8)
O45C Cl42C O44C 110.5(8)
O50 Cl47 O51 109.7(2)
O50 Cl47 O48 109.45(19)
O51 Cl47 O48 109.1(2)
O50 Cl47 O49 108.78(19)
O51 Cl47 O49 110.1(2)
O48 Cl47 O49 109.8(2)
O52A C53A C55A 119.5(18)
O52A C53A C54A 117.2(18)
C55A C53A C54A 121.6(17)
C53A C54A H54A 109.5
C53A C54A H54B 109.5
H54A C54A H54B 109.5
C53A C54A H54C 109.5
H54A C54A H54C 109.5
H54B C54A H54C 109.5
C53A C55A H55A 109.5
C53A C55A H55B 109.5
H55A C55A H55B 109.5
C53A C55A H55C 109.5
H55A C55A H55C 109.5
H55B C55A H55C 109.5
O52B C53B C54B 126.1(14)
O52B C53B C55B 119.2(15)
C54B C53B C55B 114.6(13)
C53B C54B H54D 109.5
C53B C54B H54E 109.5
H54D C54B H54E 109.5
C53B C54B H54F 109.5
H54D C54B H54F 109.5
H54E C54B H54F 109.5
C53B C55B H55D 109.5
C53B C55B H55E 109.5
H55D C55B H55E 109.5
C53B C55B H55F 109.5
H55D C55B H55F 109.5
H55E C55B H55F 109.5
O52C C53C C54C 121.9(14)
O52C C53C C55C 112.9(14)
C54C C53C C55C 125.2(14)
C53C C54C H54G 109.5
C53C C54C H54H 109.5
H54G C54C H54H 109.5
C53C C54C H54I 109.5
H54G C54C H54I 109.5
H54H C54C H54I 109.5
C53C C55C H55G 109.5
C53C C55C H55H 109.5
H55G C55C H55H 109.5
C53C C55C H55I 109.5
H55G C55C H55I 109.5
H55H C55C H55I 109.5

loop_
_geom_bond_atom_site_label_1
_geom_bond_atom_site_label_2
_geom_bond_distance
Fe1 N22 2.121(2)
Fe1 N2 2.133(2)
Fe1 N9 2.172(3)
Fe1 N29 2.175(3)
Fe1 N34 2.176(3)
Fe1 N14 2.210(3)
N2 C3 1.332(4)
N2 C7 1.335(4)
C3 C4 1.383(4)
C3 N8 1.408(4)
C4 C5 1.397(4)
C4 H4 0.9500
C5 C6 1.402(4)
C5 S18 1.748(3)
C6 C7 1.371(4)
C6 H6 0.9500
C7 N13 1.408(4)
N8 C12 1.357(4)
N8 N9 1.364(3)
N9 C10 1.315(5)
C10 C11 1.400(5)
C10 H10 0.9500
C11 C12 1.362(5)
C11 H11 0.9500
C12 H12 0.9500
N13 C17 1.360(4)
N13 N14 1.370(4)
N14 C15 1.322(4)
C15 C16 1.404(6)
C15 H15 0.9500
C16 C17 1.368(5)
C16 H16 0.9500
C17 H17 0.9500
S18 C19 1.827(3)
C19 C20 1.511(5)
C19 C21 1.522(4)
C19 H19 1.0000
C20 H20A 0.9800
C20 H20B 0.9800
C20 H20C 0.9800
C21 H21A 0.9800
C21 H21B 0.9800
C21 H21C 0.9800
N22 C27 1.329(4)
N22 C23 1.337(4)
C23 C24 1.371(4)
C23 N28 1.415(4)
C24 C25 1.402(5)
C24 H24 0.9500
C25 C26 1.390(5)
C25 S38A 1.764(3)
C25 S38C 1.793(5)
C26 C27 1.376(4)
C26 H26 0.9500
C27 N33 1.410(4)
N28 C32 1.345(4)
N28 N29 1.364(4)
N29 C30 1.319(4)
C30 C31 1.395(5)
C30 H30 0.9500
C31 C32 1.368(6)
C31 H31 0.9500
C32 H32 0.9500
N33 C37 1.351(5)
N33 N34 1.362(4)
N34 C35 1.326(4)
C35 C36 1.388(5)
C35 H35 0.9500
C36 C37 1.362(6)
C36 H36 0.9500
C37 H37 0.9500
S38A C39B 1.774(11)
S38A C39A 1.854(12)
C39A C41A 1.521(13)
C39A C40A 1.552(14)
C39A H39A 1.0000
C40A H40A 0.9800
C40A H40B 0.9800
C40A H40C 0.9800
C41A H41A 0.9800
C41A H41B 0.9800
C41A H41C 0.9800
C39B C41B 1.491(13)
C39B C40B 1.591(15)
C39B H39B 1.0000
C40B H40D 0.9800
C40B H40E 0.9800
C40B H40F 0.9800
C41B H41D 0.9800
C41B H41E 0.9800
C41B H41F 0.9800
S38C C39C 1.847(11)
C39C C41C 1.468(15)
C39C C40C 1.545(15)
C39C H39C 1.0000
C40C H40G 0.9800
C40C H40H 0.9800
C40C H40I 0.9800
C41C H41G 0.9800
C41C H41H 0.9800
C41C H41I 0.9800
Cl42A O43A 1.389(10)
Cl42A O45A 1.397(7)
Cl42A O46A 1.411(8)
Cl42A O44A 1.494(8)
Cl42B O44B 1.364(10)
Cl42B O43B 1.438(9)
Cl42B O46B 1.463(9)
Cl42B O45B 1.474(11)
Cl42C O43C 1.416(11)
Cl42C O46C 1.417(11)
Cl42C O45C 1.431(10)
Cl42C O44C 1.436(12)
Cl47 O50 1.427(3)
Cl47 O51 1.430(3)
Cl47 O48 1.430(3)
Cl47 O49 1.431(3)
O52A C53A 1.217(18)
C53A C55A 1.497(18)
C53A C54A 1.531(18)
C54A H54A 0.9800
C54A H54B 0.9800
C54A H54C 0.9800
C55A H55A 0.9800
C55A H55B 0.9800
C55A H55C 0.9800
O52B C53B 1.213(16)
C53B C54B 1.515(16)
C53B C55B 1.529(16)
C54B H54D 0.9800
C54B H54E 0.9800
C54B H54F 0.9800
C55B H55D 0.9800
C55B H55E 0.9800
C55B H55F 0.9800
O52C C53C 1.263(15)
C53C C54C 1.464(16)
C53C C55C 1.527(15)
C54C H54G 0.9800
C54C H54H 0.9800
C54C H54I 0.9800
C55C H55G 0.9800
C55C H55H 0.9800
C55C H55I 0.9800
